data_4115613
loop_
_publ_author_name
'Miquel Costas'
'Adrianne K. Tipton'
'Kui Chen'
'Du-Hwan Jo'
'Lawrence Que'

_publ_section_title
;
 Modeling Rieske Dioxygenases: The First Example of Iron-Catalyzed
 Asymmetric cis-Dihydroxylation of Olefins
;
_journal_name_full 'Journal of the American Chemical Society'
_journal_page_first 6722
_journal_page_last 6723
_journal_paper_doi 10.1021/ja015601k
_journal_volume 123
_journal_year 2001
_chemical_formula_sum 'C22 H28 F6 Fe N4 O6 S2'
_chemical_formula_weight 678.45
_chemical_name_common 00095
_chemical_name_systematic
; 
 ? 
;
_space_group_IT_number 4
_symmetry_cell_setting monoclinic
_symmetry_space_group_name_Hall 'P 2yb'
_symmetry_space_group_name_H-M 'P 1 21 1'
_atom_sites_solution_hydrogens geom
_atom_sites_solution_primary direct
_atom_sites_solution_secondary difmap
_audit_creation_method SHELXL-97
_cell_angle_alpha 90.00
_cell_angle_beta 102.135(1)
_cell_angle_gamma 90.00
_cell_formula_units_Z 2
_cell_length_a 9.1018(7)
_cell_length_b 9.7593(7)
_cell_length_c 16.200(1)
_cell_measurement_reflns_used 8192
_cell_measurement_temperature 173(2)
_cell_volume 1406.85(17)
_computing_cell_refinement 'SAINT, Bruker'
_computing_data_collection 'SMART, Bruker'
_computing_data_reduction 'SAINT, Bruker'
_computing_structure_refinement 'SHELXL-97 (Sheldrick, 1997)'
_computing_structure_solution 'SHELXS-97 (Sheldrick, 1990)'
_diffrn_ambient_temperature 173(2)
_diffrn_measured_fraction_theta_full 0.998
_diffrn_measured_fraction_theta_max 0.998
_diffrn_measurement_device_type 'SMART Platform CCD, Siemens'
_diffrn_measurement_method omega-scans
_diffrn_radiation_monochromator graphite
_diffrn_radiation_source 'normal-focus sealed tube'
_diffrn_radiation_type MoK\a
_diffrn_radiation_wavelength 0.71073
_diffrn_reflns_av_R_equivalents 0.0255
_diffrn_reflns_av_sigmaI/netI 0.0305
_diffrn_reflns_limit_h_max 11
_diffrn_reflns_limit_h_min -11
_diffrn_reflns_limit_k_max 12
_diffrn_reflns_limit_k_min -12
_diffrn_reflns_limit_l_max 21
_diffrn_reflns_limit_l_min -20
_diffrn_reflns_number 15769
_diffrn_reflns_theta_full 27.48
_diffrn_reflns_theta_max 27.48
_diffrn_reflns_theta_min 1.29
_exptl_absorpt_coefficient_mu 0.769
_exptl_absorpt_correction_T_max 1.000000
_exptl_absorpt_correction_T_min 0.873968
_exptl_absorpt_correction_type multi-scan
_exptl_absorpt_process_details 'SADABS, R. Blessing (1995)'
_exptl_crystal_colour yellowish
_exptl_crystal_density_diffrn 1.602
_exptl_crystal_description block
_exptl_crystal_F_000 696
_exptl_crystal_size_max 0.20
_exptl_crystal_size_mid 0.18
_exptl_crystal_size_min 0.15
_refine_diff_density_max 0.201
_refine_diff_density_min -0.240
_refine_diff_density_rms 0.042
_refine_ls_abs_structure_details 'Flack H D (1983), Acta Cryst. A39, 876-881'
_refine_ls_abs_structure_Flack 0.018(9)
_refine_ls_extinction_method none
_refine_ls_goodness_of_fit_ref 1.032
_refine_ls_hydrogen_treatment riding
_refine_ls_matrix_type full
_refine_ls_number_parameters 400
_refine_ls_number_reflns 6374
_refine_ls_number_restraints 1
_refine_ls_restrained_S_all 1.032
_refine_ls_R_factor_all 0.0319
_refine_ls_R_factor_gt 0.0274
_refine_ls_shift/su_max 0.001
_refine_ls_shift/su_mean 0.000
_refine_ls_structure_factor_coef Fsqd
_refine_ls_weighting_details 'calc w=1/[\s^2^(Fo^2^)+(0.0325P)^2^+0.1215P] where P=(Fo^2^+2Fc^2^)/3'
_refine_ls_weighting_scheme calc
_refine_ls_wR_factor_gt 0.0606
_refine_ls_wR_factor_ref 0.0625
_reflns_number_gt 5895
_reflns_number_total 6374
_reflns_threshold_expression >2sigma(I)
_cod_data_source_file ja015601k_s1_1.cif
_cod_data_source_block 3
_cod_depositor_comments
;
The following automatic conversions were performed:

'_exptl_absorpt_correction_type' value 'multi-scans' was replaced
with the value 'multi-scan' as specified in the replacement file
'src/cod-tools/trunk/data/replacement-values/replacement_values.lst'.

Automatic conversion script
Id: cif_fix_values 5376 2017-05-30 11:51:03Z andrius 
;
_cod_original_cell_volume 1406.85(18)
_cod_database_code 4115613

loop_
_symmetry_equiv_pos_as_xyz
'x, y, z'
'-x, y+1/2, -z'

loop_
_atom_site_label
_atom_site_type_symbol
_atom_site_fract_x
_atom_site_fract_y
_atom_site_fract_z
_atom_site_U_iso_or_equiv
_atom_site_adp_type
_atom_site_occupancy
_atom_site_symmetry_multiplicity
_atom_site_calc_flag
_atom_site_refinement_flags
Fe1 Fe 0.44385(3) 0.17465(3) 0.751864(16) 0.02144(7) Uani 1 1 d .
N1 N 0.54575(18) 0.35146(17) 0.83159(10) 0.0231(3) Uani 1 1 d .
N2 N 0.62235(19) 0.22977(17) 0.68318(10) 0.0222(3) Uani 1 1 d .
N3 N 0.58182(19) 0.07342(18) 0.85850(10) 0.0242(4) Uani 1 1 d .
N4 N 0.32068(19) 0.27755(18) 0.64041(10) 0.0242(4) Uani 1 1 d .
C1 C 0.6889(2) 0.3903(2) 0.80479(12) 0.0234(4) Uani 1 1 d .
H1A H 0.7680 0.3242 0.8324 0.019(5) Uiso 1 1 calc R
C2 C 0.7448(3) 0.5345(2) 0.83360(14) 0.0344(5) Uani 1 1 d .
H2A H 0.6659 0.6022 0.8106 0.040(7) Uiso 1 1 calc R
H2B H 0.7635 0.5394 0.8960 0.048(7) Uiso 1 1 calc R
C3 C 0.8889(3) 0.5714(3) 0.80455(15) 0.0409(6) Uani 1 1 d .
H3A H 0.9201 0.6656 0.8229 0.047(7) Uiso 1 1 calc R
H3B H 0.9704 0.5079 0.8306 0.025(6) Uiso 1 1 calc R
C4 C 0.8633(3) 0.5618(3) 0.70934(15) 0.0418(6) Uani 1 1 d .
H4A H 0.9570 0.5856 0.6907 0.038(7) Uiso 1 1 calc R
H4B H 0.7843 0.6276 0.6833 0.035(6) Uiso 1 1 calc R
C5 C 0.8153(2) 0.4167(2) 0.68101(14) 0.0332(5) Uani 1 1 d .
H5A H 0.8972 0.3522 0.7048 0.043(7) Uiso 1 1 calc R
H5B H 0.7983 0.4115 0.6187 0.037(7) Uiso 1 1 calc R
C6 C 0.6716(2) 0.3734(2) 0.70911(12) 0.0233(4) Uani 1 1 d .
H6A H 0.5896 0.4366 0.6812 0.031(6) Uiso 1 1 calc R
C7 C 0.4356(3) 0.4648(2) 0.82350(14) 0.0319(5) Uani 1 1 d .
H7A H 0.4728 0.5351 0.8659 0.040(7) Uiso 1 1 calc R
H7B H 0.3393 0.4294 0.8323 0.039(7) Uiso 1 1 calc R
H7C H 0.4216 0.5049 0.7669 0.037(7) Uiso 1 1 calc R
C8 C 0.7467(2) 0.1292(2) 0.69886(13) 0.0293(5) Uani 1 1 d .
H8A H 0.8128 0.1454 0.6593 0.039(7) Uiso 1 1 calc R
H8B H 0.7054 0.0362 0.6908 0.024(6) Uiso 1 1 calc R
H8C H 0.8042 0.1392 0.7569 0.029(6) Uiso 1 1 calc R
C9 C 0.5806(2) 0.3002(2) 0.91975(12) 0.0264(4) Uani 1 1 d .
H9A H 0.4886 0.3040 0.9432 0.038(7) Uiso 1 1 calc R
H9B H 0.6569 0.3603 0.9545 0.024(5) Uiso 1 1 calc R
C10 C 0.6386(2) 0.1552(2) 0.92460(11) 0.0237(4) Uani 1 1 d .
C11 C 0.7402(3) 0.1064(2) 0.99439(13) 0.0311(5) Uani 1 1 d .
H11A H 0.7812 0.1658 1.0398 0.040(6) Uiso 1 1 calc R
C12 C 0.7808(3) -0.0299(3) 0.99673(14) 0.0355(5) Uani 1 1 d .
H12A H 0.8504 -0.0653 1.0440 0.037(7) Uiso 1 1 calc R
C13 C 0.7199(3) -0.1146(2) 0.93007(13) 0.0322(5) Uani 1 1 d .
H13A H 0.7450 -0.2092 0.9311 0.045(7) Uiso 1 1 calc R
C14 C 0.6220(2) -0.0585(2) 0.86220(13) 0.0284(4) Uani 1 1 d .
H14A H 0.5810 -0.1162 0.8158 0.030(6) Uiso 1 1 calc R
C15 C 0.5495(2) 0.2267(2) 0.59198(12) 0.0247(4) Uani 1 1 d .
H15A H 0.5443 0.1308 0.5716 0.022(5) Uiso 1 1 calc R
H15B H 0.6115 0.2794 0.5597 0.036(6) Uiso 1 1 calc R
C16 C 0.3935(2) 0.2863(2) 0.57595(12) 0.0238(4) Uani 1 1 d .
C17 C 0.3262(2) 0.3398(2) 0.49835(13) 0.0309(5) Uani 1 1 d .
H17A H 0.3808 0.3464 0.4546 0.037(7) Uiso 1 1 calc R
C18 C 0.1786(2) 0.3837(2) 0.48494(13) 0.0335(5) Uani 1 1 d .
H18A H 0.1299 0.4191 0.4316 0.027(6) Uiso 1 1 calc R
C19 C 0.1027(2) 0.3754(2) 0.55044(14) 0.0330(5) Uani 1 1 d .
H19A H 0.0016 0.4057 0.5431 0.033(6) Uiso 1 1 calc R
C20 C 0.1773(2) 0.3219(2) 0.62671(14) 0.0302(5) Uani 1 1 d .
H20A H 0.1252 0.3161 0.6716 0.031(6) Uiso 1 1 calc R
S1 S 0.28642(6) -0.06266(5) 0.61683(3) 0.02689(11) Uani 1 1 d .
O1 O 0.40434(17) -0.02025(15) 0.68803(9) 0.0302(3) Uani 1 1 d .
O2 O 0.13846(18) -0.02244(18) 0.62279(11) 0.0431(4) Uani 1 1 d .
O3 O 0.3269(2) -0.04522(17) 0.53664(9) 0.0409(4) Uani 1 1 d .
C21 C 0.2877(3) -0.2489(2) 0.62965(15) 0.0388(6) Uani 1 1 d .
F1 F 0.1928(2) -0.30559(16) 0.56498(11) 0.0693(5) Uani 1 1 d .
F2 F 0.2480(2) -0.28684(15) 0.69988(10) 0.0591(4) Uani 1 1 d .
F3 F 0.42346(19) -0.30109(15) 0.63068(11) 0.0604(4) Uani 1 1 d .
S2 S 0.18193(6) 0.13043(5) 0.87459(3) 0.02569(11) Uani 1 1 d .
O4 O 0.24557(15) 0.16880(18) 0.80214(8) 0.0303(3) Uani 1 1 d .
O5 O 0.04476(17) 0.20144(16) 0.87677(10) 0.0377(4) Uani 1 1 d .
O6 O 0.29024(17) 0.12007(17) 0.95269(9) 0.0370(4) Uani 1 1 d .
C22 C 0.1245(2) -0.0474(2) 0.85235(14) 0.0317(5) Uani 1 1 d .
F4 F 0.07126(17) -0.09879(14) 0.91703(9) 0.0457(4) Uani 1 1 d .
F5 F 0.24055(16) -0.12466(14) 0.84384(9) 0.0447(3) Uani 1 1 d .
F6 F 0.01801(17) -0.05985(15) 0.78298(9) 0.0490(4) Uani 1 1 d .

loop_
_atom_site_aniso_label
_atom_site_aniso_U_11
_atom_site_aniso_U_22
_atom_site_aniso_U_33
_atom_site_aniso_U_23
_atom_site_aniso_U_13
_atom_site_aniso_U_12
Fe1 0.02172(14) 0.02375(13) 0.01815(12) 0.00096(11) 0.00262(10) -0.00123(12)
N1 0.0252(9) 0.0224(8) 0.0223(8) 0.0019(7) 0.0062(7) 0.0011(7)
N2 0.0223(9) 0.0241(8) 0.0186(8) -0.0003(6) 0.0006(7) 0.0012(7)
N3 0.0264(9) 0.0251(8) 0.0200(8) 0.0000(7) 0.0024(7) -0.0023(7)
N4 0.0227(9) 0.0282(9) 0.0217(8) 0.0026(7) 0.0045(7) 0.0004(7)
C1 0.0217(10) 0.0247(10) 0.0236(10) 0.0014(8) 0.0046(8) -0.0014(8)
C2 0.0424(14) 0.0296(11) 0.0305(11) -0.0036(9) 0.0063(10) -0.0112(10)
C3 0.0402(14) 0.0399(13) 0.0408(13) -0.0029(11) 0.0044(11) -0.0175(11)
C4 0.0371(14) 0.0486(15) 0.0403(13) 0.0083(12) 0.0093(11) -0.0172(12)
C5 0.0269(11) 0.0431(14) 0.0314(11) 0.0009(10) 0.0101(9) -0.0090(10)
C6 0.0212(10) 0.0262(10) 0.0223(9) 0.0013(8) 0.0040(8) -0.0020(8)
C7 0.0341(12) 0.0292(11) 0.0344(12) 0.0016(9) 0.0119(10) 0.0059(10)
C8 0.0246(10) 0.0347(11) 0.0276(10) -0.0021(9) 0.0030(8) 0.0048(9)
C9 0.0346(12) 0.0267(10) 0.0183(10) -0.0021(8) 0.0064(8) -0.0023(9)
C10 0.0256(10) 0.0258(11) 0.0202(8) -0.0006(8) 0.0059(7) -0.0026(8)
C11 0.0367(13) 0.0316(12) 0.0227(10) -0.0006(9) 0.0011(9) -0.0064(10)
C12 0.0378(13) 0.0380(12) 0.0259(11) 0.0089(9) -0.0039(9) 0.0032(10)
C13 0.0390(13) 0.0284(11) 0.0280(11) 0.0050(9) 0.0040(9) 0.0040(10)
C14 0.0312(12) 0.0255(10) 0.0265(10) -0.0018(9) 0.0019(9) 0.0001(9)
C15 0.0240(11) 0.0323(10) 0.0181(9) -0.0009(8) 0.0046(8) 0.0005(8)
C16 0.0222(10) 0.0264(10) 0.0221(10) -0.0019(8) 0.0031(8) -0.0032(8)
C17 0.0274(11) 0.0424(13) 0.0231(10) 0.0045(10) 0.0060(9) -0.0032(10)
C18 0.0288(12) 0.0418(13) 0.0266(11) 0.0088(10) -0.0016(9) 0.0015(10)
C19 0.0215(11) 0.0397(12) 0.0363(12) 0.0074(10) 0.0022(9) 0.0062(10)
C20 0.0228(11) 0.0391(12) 0.0293(11) 0.0051(9) 0.0071(9) 0.0026(9)
S1 0.0289(3) 0.0254(2) 0.0237(2) -0.0047(2) -0.0005(2) -0.0018(2)
O1 0.0301(8) 0.0309(8) 0.0253(7) -0.0029(6) -0.0039(6) -0.0031(7)
O2 0.0272(9) 0.0449(10) 0.0529(10) -0.0134(8) -0.0016(8) -0.0007(8)
O3 0.0613(11) 0.0361(9) 0.0262(8) -0.0040(7) 0.0107(7) -0.0044(8)
C21 0.0494(16) 0.0292(12) 0.0376(13) -0.0039(10) 0.0086(12) -0.0033(11)
F1 0.0915(13) 0.0360(9) 0.0680(10) -0.0159(8) -0.0112(9) -0.0195(9)
F2 0.0879(12) 0.0402(9) 0.0562(9) 0.0076(7) 0.0306(9) -0.0081(8)
F3 0.0649(10) 0.0362(9) 0.0836(12) 0.0060(8) 0.0237(9) 0.0183(8)
S2 0.0266(3) 0.0271(3) 0.0244(2) 0.00016(19) 0.0078(2) -0.0023(2)
O4 0.0306(7) 0.0351(8) 0.0264(7) 0.0035(7) 0.0088(6) -0.0030(8)
O5 0.0350(9) 0.0344(10) 0.0471(9) -0.0026(7) 0.0164(7) 0.0036(7)
O6 0.0380(9) 0.0476(9) 0.0245(7) 0.0003(7) 0.0044(6) -0.0079(8)
C22 0.0321(12) 0.0278(11) 0.0352(11) 0.0041(10) 0.0074(10) -0.0008(10)
F4 0.0503(9) 0.0385(8) 0.0531(9) 0.0111(7) 0.0221(7) -0.0073(6)
F5 0.0496(9) 0.0311(7) 0.0561(9) 0.0017(6) 0.0175(7) 0.0100(6)
F6 0.0508(9) 0.0381(8) 0.0489(8) -0.0037(7) -0.0102(7) -0.0052(7)

loop_
_atom_type_symbol
_atom_type_description
_atom_type_scat_dispersion_real
_atom_type_scat_dispersion_imag
_atom_type_scat_source
C C 0.0033 0.0016 'International Tables Vol C Tables 4.2.6.8 and 6.1.1.4'
H H 0.0000 0.0000 'International Tables Vol C Tables 4.2.6.8 and 6.1.1.4'
N N 0.0061 0.0033 'International Tables Vol C Tables 4.2.6.8 and 6.1.1.4'
O O 0.0106 0.0060 'International Tables Vol C Tables 4.2.6.8 and 6.1.1.4'
F F 0.0171 0.0103 'International Tables Vol C Tables 4.2.6.8 and 6.1.1.4'
S S 0.1246 0.1234 'International Tables Vol C Tables 4.2.6.8 and 6.1.1.4'
Fe Fe 0.3463 0.8444 'International Tables Vol C Tables 4.2.6.8 and 6.1.1.4'

loop_
_geom_angle_atom_site_label_1
_geom_angle_atom_site_label_2
_geom_angle_atom_site_label_3
_geom_angle
O4 Fe1 N3 94.54(6)
O4 Fe1 O1 95.18(6)
N3 Fe1 O1 89.45(6)
O4 Fe1 N4 89.97(6)
N3 Fe1 N4 175.49(7)
O1 Fe1 N4 90.25(6)
O4 Fe1 N2 165.01(6)
N3 Fe1 N2 98.55(6)
O1 Fe1 N2 92.25(6)
N4 Fe1 N2 76.97(6)
O4 Fe1 N1 94.68(6)
N3 Fe1 N1 77.84(6)
O1 Fe1 N1 164.47(6)
N4 Fe1 N1 101.72(6)
N2 Fe1 N1 81.03(6)
C7 N1 C9 109.93(16)
C7 N1 C1 113.43(16)
C9 N1 C1 109.87(15)
C7 N1 Fe1 109.53(13)
C9 N1 Fe1 105.94(12)
C1 N1 Fe1 107.86(11)
C8 N2 C15 108.81(15)
C8 N2 C6 113.46(16)
C15 N2 C6 109.92(15)
C8 N2 Fe1 111.54(12)
C15 N2 Fe1 105.82(12)
C6 N2 Fe1 107.00(12)
C14 N3 C10 118.61(18)
C14 N3 Fe1 125.92(14)
C10 N3 Fe1 115.33(13)
C20 N4 C16 117.84(18)
C20 N4 Fe1 126.92(14)
C16 N4 Fe1 114.97(13)
N1 C1 C6 110.67(15)
N1 C1 C2 113.25(17)
C6 C1 C2 111.28(16)
C3 C2 C1 111.9(2)
C4 C3 C2 110.0(2)
C3 C4 C5 109.70(19)
C4 C5 C6 112.08(19)
N2 C6 C5 113.41(17)
N2 C6 C1 110.11(15)
C5 C6 C1 110.98(16)
N1 C9 C10 111.62(16)
N3 C10 C11 121.57(19)
N3 C10 C9 116.27(17)
C11 C10 C9 122.12(18)
C12 C11 C10 118.9(2)
C11 C12 C13 119.7(2)
C14 C13 C12 118.3(2)
N3 C14 C13 123.0(2)
N2 C15 C16 111.77(16)
N4 C16 C17 122.15(19)
N4 C16 C15 116.10(17)
C17 C16 C15 121.66(18)
C16 C17 C18 119.37(19)
C17 C18 C19 119.08(19)
C20 C19 C18 118.5(2)
N4 C20 C19 123.1(2)
O2 S1 O3 117.08(11)
O2 S1 O1 114.60(10)
O3 S1 O1 113.33(10)
O2 S1 C21 104.44(12)
O3 S1 C21 102.97(11)
O1 S1 C21 101.88(10)
S1 O1 Fe1 130.45(9)
F2 C21 F1 108.3(2)
F2 C21 F3 107.7(2)
F1 C21 F3 107.3(2)
F2 C21 S1 112.41(16)
F1 C21 S1 109.66(17)
F3 C21 S1 111.38(17)
O6 S2 O5 116.91(10)
O6 S2 O4 114.27(9)
O5 S2 O4 112.92(9)
O6 S2 C22 102.84(10)
O5 S2 C22 104.43(10)
O4 S2 C22 103.31(10)
S2 O4 Fe1 145.45(9)
F6 C22 F5 108.40(18)
F6 C22 F4 107.98(18)
F5 C22 F4 107.15(18)
F6 C22 S2 112.45(15)
F5 C22 S2 111.01(15)
F4 C22 S2 109.67(15)

loop_
_geom_bond_atom_site_label_1
_geom_bond_atom_site_label_2
_geom_bond_distance
Fe1 O4 2.1311(13)
Fe1 N3 2.1507(17)
Fe1 O1 2.1588(15)
Fe1 N4 2.1620(17)
Fe1 N2 2.2197(17)
Fe1 N1 2.2366(17)
N1 C7 1.480(3)
N1 C9 1.483(2)
N1 C1 1.506(2)
N2 C8 1.479(3)
N2 C15 1.487(2)
N2 C6 1.504(3)
N3 C14 1.337(3)
N3 C10 1.348(3)
N4 C20 1.348(3)
N4 C16 1.352(2)
C1 C6 1.534(3)
C1 C2 1.535(3)
C2 C3 1.527(3)
C3 C4 1.514(3)
C4 C5 1.524(3)
C5 C6 1.532(3)
C9 C10 1.507(3)
C10 C11 1.386(3)
C11 C12 1.378(3)
C12 C13 1.381(3)
C13 C14 1.375(3)
C15 C16 1.506(3)
C16 C17 1.380(3)
C17 C18 1.384(3)
C18 C19 1.385(3)
C19 C20 1.381(3)
S1 O2 1.4253(17)
S1 O3 1.4328(16)
S1 O1 1.4606(15)
S1 C21 1.829(2)
C21 F2 1.317(3)
C21 F1 1.330(3)
C21 F3 1.334(3)
S2 O6 1.4346(15)
S2 O5 1.4349(15)
S2 O4 1.4626(13)
S2 C22 1.827(2)
C22 F6 1.326(3)
C22 F5 1.328(3)
C22 F4 1.341(2)

loop_
_geom_torsion_atom_site_label_1
_geom_torsion_atom_site_label_2
_geom_torsion_atom_site_label_3
_geom_torsion_atom_site_label_4
_geom_torsion
O4 Fe1 N1 C7 -51.41(13)
N3 Fe1 N1 C7 -145.05(14)
O1 Fe1 N1 C7 179.30(19)
N4 Fe1 N1 C7 39.54(14)
N2 Fe1 N1 C7 114.12(13)
O4 Fe1 N1 C9 67.11(12)
N3 Fe1 N1 C9 -26.53(12)
O1 Fe1 N1 C9 -62.2(3)
N4 Fe1 N1 C9 158.05(12)
N2 Fe1 N1 C9 -127.37(13)
O4 Fe1 N1 C1 -175.29(12)
N3 Fe1 N1 C1 91.06(12)
O1 Fe1 N1 C1 55.4(3)
N4 Fe1 N1 C1 -84.35(12)
N2 Fe1 N1 C1 -9.77(11)
O4 Fe1 N2 C8 -179.2(2)
N3 Fe1 N2 C8 30.34(13)
O1 Fe1 N2 C8 -59.44(13)
N4 Fe1 N2 C8 -149.17(14)
N1 Fe1 N2 C8 106.49(13)
O4 Fe1 N2 C15 -61.0(3)
N3 Fe1 N2 C15 148.51(12)
O1 Fe1 N2 C15 58.74(12)
N4 Fe1 N2 C15 -31.00(12)
N1 Fe1 N2 C15 -135.34(13)
O4 Fe1 N2 C6 56.2(3)
N3 Fe1 N2 C6 -94.30(12)
O1 Fe1 N2 C6 175.93(11)
N4 Fe1 N2 C6 86.19(12)
N1 Fe1 N2 C6 -18.15(11)
O4 Fe1 N3 C14 101.16(18)
O1 Fe1 N3 C14 6.01(18)
N4 Fe1 N3 C14 -80.1(9)
N2 Fe1 N3 C14 -86.18(18)
N1 Fe1 N3 C14 -165.02(18)
O4 Fe1 N3 C10 -83.16(14)
O1 Fe1 N3 C10 -178.31(14)
N4 Fe1 N3 C10 95.6(9)
N2 Fe1 N3 C10 89.50(14)
N1 Fe1 N3 C10 10.66(13)
O4 Fe1 N4 C20 5.14(19)
N3 Fe1 N4 C20 -173.6(8)
O1 Fe1 N4 C20 100.32(19)
N2 Fe1 N4 C20 -167.43(19)
N1 Fe1 N4 C20 -89.64(19)
O4 Fe1 N4 C16 -168.71(15)
N3 Fe1 N4 C16 12.5(10)
O1 Fe1 N4 C16 -73.53(15)
N2 Fe1 N4 C16 18.72(14)
N1 Fe1 N4 C16 96.51(15)
C7 N1 C1 C6 -85.1(2)
C9 N1 C1 C6 151.41(16)
Fe1 N1 C1 C6 36.38(17)
C7 N1 C1 C2 40.6(2)
C9 N1 C1 C2 -82.8(2)
Fe1 N1 C1 C2 162.13(14)
N1 C1 C2 C3 -179.31(18)
C6 C1 C2 C3 -53.9(2)
C1 C2 C3 C4 57.9(3)
C2 C3 C4 C5 -59.3(3)
C3 C4 C5 C6 58.6(3)
C8 N2 C6 C5 45.1(2)
C15 N2 C6 C5 -76.9(2)
Fe1 N2 C6 C5 168.60(13)
C8 N2 C6 C1 -79.9(2)
C15 N2 C6 C1 158.04(16)
Fe1 N2 C6 C1 43.57(17)
C4 C5 C6 N2 -179.17(17)
C4 C5 C6 C1 -54.6(2)
N1 C1 C6 N2 -55.3(2)
C2 C1 C6 N2 177.88(17)
N1 C1 C6 C5 178.33(17)
C2 C1 C6 C5 51.5(2)
C7 N1 C9 C10 156.99(17)
C1 N1 C9 C10 -77.5(2)
Fe1 N1 C9 C10 38.73(19)
C14 N3 C10 C11 1.9(3)
Fe1 N3 C10 C11 -174.07(15)
C14 N3 C10 C9 -175.57(18)
Fe1 N3 C10 C9 8.4(2)
N1 C9 C10 N3 -33.3(2)
N1 C9 C10 C11 149.21(19)
N3 C10 C11 C12 -1.6(3)
C9 C10 C11 C12 175.8(2)
C10 C11 C12 C13 0.0(3)
C11 C12 C13 C14 1.3(3)
C10 N3 C14 C13 -0.7(3)
Fe1 N3 C14 C13 174.89(16)
C12 C13 C14 N3 -0.9(3)
C8 N2 C15 C16 160.00(17)
C6 N2 C15 C16 -75.2(2)
Fe1 N2 C15 C16 40.01(18)
C20 N4 C16 C17 0.7(3)
Fe1 N4 C16 C17 175.14(16)
C20 N4 C16 C15 -175.89(19)
Fe1 N4 C16 C15 -1.4(2)
N2 C15 C16 N4 -27.3(2)
N2 C15 C16 C17 156.07(19)
N4 C16 C17 C18 -1.3(3)
C15 C16 C17 C18 175.1(2)
C16 C17 C18 C19 1.3(3)
C17 C18 C19 C20 -0.7(4)
C16 N4 C20 C19 -0.1(3)
Fe1 N4 C20 C19 -173.77(17)
C18 C19 C20 N4 0.1(4)
O2 S1 O1 Fe1 -46.01(16)
O3 S1 O1 Fe1 91.96(14)
C21 S1 O1 Fe1 -158.14(12)
O4 Fe1 O1 S1 66.27(12)
N3 Fe1 O1 S1 160.77(13)
N4 Fe1 O1 S1 -23.73(13)
N2 Fe1 O1 S1 -100.69(12)
N1 Fe1 O1 S1 -164.50(17)
O2 S1 C21 F2 -55.2(2)
O3 S1 C21 F2 -178.03(19)
O1 S1 C21 F2 64.3(2)
O2 S1 C21 F1 65.24(19)
O3 S1 C21 F1 -57.6(2)
O1 S1 C21 F1 -175.19(17)
O2 S1 C21 F3 -176.15(17)
O3 S1 C21 F3 61.05(19)
O1 S1 C21 F3 -56.58(18)
O6 S2 O4 Fe1 21.9(2)
O5 S2 O4 Fe1 158.74(17)
C22 S2 O4 Fe1 -89.04(19)
N3 Fe1 O4 S2 3.21(19)
O1 Fe1 O4 S2 93.07(19)
N4 Fe1 O4 S2 -176.69(19)
N2 Fe1 O4 S2 -147.54(19)
N1 Fe1 O4 S2 -74.92(19)
O6 S2 C22 F6 177.43(15)
O5 S2 C22 F6 54.89(17)
O4 S2 C22 F6 -63.41(17)
O6 S2 C22 F5 -60.93(16)
O5 S2 C22 F5 176.53(14)
O4 S2 C22 F5 58.23(16)
O6 S2 C22 F4 57.28(17)
O5 S2 C22 F4 -65.26(17)
O4 S2 C22 F4 176.43(14)
